data_1517244
loop_
_publ_author_name
'Pawle, R. H.'
'Haas, T. E.'
'M\"uller, P.'
'Thomas III, S. W.'

_publ_section_title
;
 Twisting and piezochromism of phenylene-ethynylenes with aromatic
 interactions between side chains and main chains
;
_journal_issue 11
_journal_name_full 'Chem. Sci.'
_journal_page_first 4184
_journal_paper_doi 10.1039/C4SC01466A
_journal_volume 5
_journal_year 2014
_chemical_formula_sum 'C38 H16 F10 O6'
_chemical_formula_weight 758.51
_chemical_name_systematic
;
 ?
;
_space_group_crystal_system triclinic
_space_group_IT_number 2
_space_group_name_Hall '-P 1'
_space_group_name_H-M_alt 'P -1'
_symmetry_space_group_name_Hall '-P 1'
_symmetry_space_group_name_H-M 'P -1'
_atom_sites_solution_hydrogens geom
_audit_creation_method SHELXL-2013
_cell_angle_alpha 73.9040(17)
_cell_angle_beta 86.2990(18)
_cell_angle_gamma 83.5410(18)
_cell_formula_units_Z 2
_cell_length_a 8.2523(6)
_cell_length_b 12.5862(10)
_cell_length_c 15.2850(12)
_cell_measurement_temperature 100(2)
_cell_volume 1514.7(2)
_computing_structure_refinement 'SHELXL-2013 (Sheldrick, 2013)'
_diffrn_ambient_temperature 100(2)
_diffrn_measured_fraction_theta_full 0.998
_diffrn_measured_fraction_theta_max 0.999
_diffrn_radiation_type MoK\a
_diffrn_radiation_wavelength 0.71073
_diffrn_reflns_av_R_equivalents 0.0267
_diffrn_reflns_av_unetI/netI 0.0263
_diffrn_reflns_Laue_measured_fraction_full 0.998
_diffrn_reflns_Laue_measured_fraction_max 0.999
_diffrn_reflns_limit_h_max 11
_diffrn_reflns_limit_h_min -11
_diffrn_reflns_limit_k_max 17
_diffrn_reflns_limit_k_min -17
_diffrn_reflns_limit_l_max 20
_diffrn_reflns_limit_l_min -20
_diffrn_reflns_number 30543
_diffrn_reflns_point_group_measured_fraction_full 0.998
_diffrn_reflns_point_group_measured_fraction_max 0.999
_diffrn_reflns_theta_full 25.242
_diffrn_reflns_theta_max 29.127
_diffrn_reflns_theta_min 2.804
_exptl_absorpt_coefficient_mu 0.153
_exptl_crystal_density_diffrn 1.663
_exptl_crystal_F_000 764
_exptl_crystal_size_max 0.279
_exptl_crystal_size_mid 0.165
_exptl_crystal_size_min 0.090
_refine_diff_density_max 0.467
_refine_diff_density_min -0.221
_refine_diff_density_rms 0.060
_refine_ls_extinction_method none
_refine_ls_goodness_of_fit_ref 1.018
_refine_ls_hydrogen_treatment constr
_refine_ls_matrix_type full
_refine_ls_number_parameters 489
_refine_ls_number_reflns 8146
_refine_ls_number_restraints 0
_refine_ls_restrained_S_all 1.018
_refine_ls_R_factor_all 0.0549
_refine_ls_R_factor_gt 0.0386
_refine_ls_shift/su_max 0.000
_refine_ls_shift/su_mean 0.000
_refine_ls_structure_factor_coef Fsqd
_refine_ls_weighting_details 'w=1/[\s^2^(Fo^2^)+(0.0526P)^2^+0.5269P] where P=(Fo^2^+2Fc^2^)/3'
_refine_ls_weighting_scheme calc
_refine_ls_wR_factor_gt 0.0933
_refine_ls_wR_factor_ref 0.1013
_reflns_Friedel_coverage 0.000
_reflns_number_gt 6336
_reflns_number_total 8146
_reflns_threshold_expression 'I > 2\s(I)'
_cod_data_source_file c4sc01466a1.cif
_cod_data_source_block RP-3-30-14_a
_cod_depositor_comments 'Adding full bibliography for 1517239--1517244.cif.'
_cod_database_code 1517244
_shelx_space_group_comment
;
The symmetry employed for this shelxl refinement is uniquely defined
by the following loop, which should always be used as a source of
symmetry information in preference to the above space-group names.
They are only intended as comments.
;
_shelx_estimated_absorpt_t_min 0.959
_shelx_estimated_absorpt_t_max 0.986
_shelxl_version_number 2013-4

loop_
_space_group_symop_operation_xyz
'x, y, z'
'-x, -y, -z'

loop_
_atom_site_label
_atom_site_type_symbol
_atom_site_fract_x
_atom_site_fract_y
_atom_site_fract_z
_atom_site_U_iso_or_equiv
_atom_site_adp_type
_atom_site_occupancy
_atom_site_site_symmetry_order
_atom_site_calc_flag
_atom_site_refinement_flags_posn
_atom_site_refinement_flags_adp
F001 F 0.90320(10) -0.19867(7) 0.51684(6) 0.02140(18) Uani 1 1 d . .
F002 F 0.73791(10) 0.87757(7) 0.16401(5) 0.02061(17) Uani 1 1 d . .
F003 F 1.10049(10) -0.04126(7) 0.72774(6) 0.02325(18) Uani 1 1 d . .
F004 F 0.62715(10) 0.12646(7) 0.56707(6) 0.02309(18) Uani 1 1 d . .
F005 F 1.12437(10) -0.20243(7) 0.64078(6) 0.02531(19) Uani 1 1 d . .
F006 F 0.38860(10) 0.59684(7) 0.19490(6) 0.02413(19) Uani 1 1 d . .
F007 F 0.75893(10) 0.82432(7) 0.34585(6) 0.02459(19) Uani 1 1 d . .
F008 F 0.65931(10) -0.03324(7) 0.47720(6) 0.02368(19) Uani 1 1 d . .
F009 F 0.59697(11) 0.65692(8) 0.45346(6) 0.0276(2) Uani 1 1 d . .
F00A F 0.41374(11) 0.54189(7) 0.37784(6) 0.0277(2) Uani 1 1 d . .
O00B O 0.86523(12) 0.23924(7) 0.62969(6) 0.01630(19) Uani 1 1 d . .
O00C O 0.37348(11) 0.81600(8) 0.04698(6) 0.0172(2) Uani 1 1 d . .
O00D O 0.95234(13) 0.31086(8) 0.73502(6) 0.0205(2) Uani 1 1 d . .
O00E O 0.41346(11) 0.96383(8) 0.09384(7) 0.0183(2) Uani 1 1 d . .
O00F O -0.49810(12) 0.94422(8) -0.22885(7) 0.0230(2) Uani 1 1 d . .
H00F H -0.4505 0.9529 -0.1847 0.034 Uiso 1 1 calc R U
O00G O 0.93125(14) 0.65301(8) 0.10394(7) 0.0255(2) Uani 1 1 d . .
H00G H 0.9525 0.6426 0.1589 0.038 Uiso 1 1 calc R U
C00H C -0.20607(15) 0.83593(10) -0.14965(8) 0.0141(2) Uani 1 1 d . .
C00I C 0.89722(16) 0.49475(10) 0.32757(9) 0.0141(2) Uani 1 1 d . .
C00J C -0.08038(15) 0.94402(10) -0.05028(8) 0.0129(2) Uani 1 1 d . .
C00K C 0.86161(16) 0.04664(10) 0.65059(9) 0.0147(2) Uani 1 1 d . .
C00L C 0.96409(15) 0.41301(10) 0.57651(8) 0.0124(2) Uani 1 1 d . .
C00M C -0.15305(15) 0.88586(11) -0.10323(8) 0.0141(2) Uani 1 1 d . .
C00N C 0.92802(15) 0.31847(10) 0.65645(9) 0.0132(2) Uani 1 1 d . .
C00O C 0.15730(15) 0.95861(10) 0.03049(8) 0.0134(2) Uani 1 1 d . .
C00P C 0.91525(15) 0.41535(10) 0.49071(8) 0.0130(2) Uani 1 1 d . .
H00P H 0.8567 0.3572 0.4845 0.016 Uiso 1 1 calc R U
C00Q C 0.94947(15) 0.50054(10) 0.41310(8) 0.0121(2) Uani 1 1 d . .
C00R C 0.55795(15) 0.74078(10) 0.17414(9) 0.0141(2) Uani 1 1 d . .
C00S C 0.89019(16) -0.11945(10) 0.56003(9) 0.0153(2) Uani 1 1 d . .
C00T C 1.00243(16) -0.12043(11) 0.62297(9) 0.0167(3) Uani 1 1 d . .
C00U C 0.32617(15) 0.91579(11) 0.06071(8) 0.0140(2) Uani 1 1 d . .
C00V C -0.42910(16) 0.85125(11) -0.25008(9) 0.0156(2) Uani 1 1 d . .
C00W C 0.65342(15) 0.79627(11) 0.21489(9) 0.0150(2) Uani 1 1 d . .
C00X C 0.07670(16) 0.90409(11) -0.01846(8) 0.0145(2) Uani 1 1 d . .
H00X H 0.1290 0.8383 -0.0307 0.017 Uiso 1 1 calc R U
C00Y C 0.75105(16) 0.04584(11) 0.58625(9) 0.0155(2) Uani 1 1 d . .
C00Z C 0.76426(16) -0.03508(11) 0.54033(9) 0.0157(2) Uani 1 1 d . .
C010 C 0.85319(16) 0.48218(10) 0.25833(9) 0.0151(2) Uani 1 1 d . .
C011 C -0.28458(15) 0.79191(10) -0.21040(8) 0.0135(2) Uani 1 1 d . .
C012 C 0.81297(16) 0.48000(11) 0.16937(9) 0.0158(3) Uani 1 1 d . .
C013 C -0.21991(16) 0.69662(11) -0.23614(9) 0.0165(3) Uani 1 1 d . .
H013 H -0.1231 0.6557 -0.2095 0.020 Uiso 1 1 calc R U
C014 C 0.98826(16) -0.03757(11) 0.66716(9) 0.0158(3) Uani 1 1 d . .
C015 C 0.47869(16) 0.65492(11) 0.23109(9) 0.0162(3) Uani 1 1 d . .
C016 C 0.49046(16) 0.62614(11) 0.32445(9) 0.0185(3) Uani 1 1 d . .
C017 C 0.66591(16) 0.76964(11) 0.30844(9) 0.0169(3) Uani 1 1 d . .
C018 C 0.58377(17) 0.68447(11) 0.36319(9) 0.0184(3) Uani 1 1 d . .
C019 C -0.29538(18) 0.66155(12) -0.29984(9) 0.0194(3) Uani 1 1 d . .
H019 H -0.2513 0.5966 -0.3165 0.023 Uiso 1 1 calc R U
C01A C -0.50277(17) 0.81602(12) -0.31500(9) 0.0194(3) Uani 1 1 d . .
H01A H -0.5990 0.8566 -0.3426 0.023 Uiso 1 1 calc R U
C01B C 0.85564(17) 0.56671(11) 0.09487(9) 0.0171(3) Uani 1 1 d . .
C01C C 0.84262(18) 0.13629(10) 0.69900(9) 0.0173(3) Uani 1 1 d . .
H01B H 0.7328 0.1401 0.7287 0.021 Uiso 1 1 calc R U
H01C H 0.9254 0.1217 0.7461 0.021 Uiso 1 1 calc R U
C01D C 0.53982(16) 0.77115(11) 0.07271(9) 0.0171(3) Uani 1 1 d . .
H01D H 0.6158 0.8270 0.0428 0.020 Uiso 1 1 calc R U
H01E H 0.5699 0.7043 0.0508 0.020 Uiso 1 1 calc R U
C01E C -0.43649(17) 0.72217(12) -0.33947(9) 0.0208(3) Uani 1 1 d . .
H01F H -0.4877 0.6987 -0.3839 0.025 Uiso 1 1 calc R U
C01F C 0.73424(18) 0.39357(13) 0.15438(10) 0.0235(3) Uani 1 1 d . .
H01G H 0.7062 0.3339 0.2045 0.028 Uiso 1 1 calc R U
C01G C 0.73858(19) 0.48226(13) -0.00618(10) 0.0254(3) Uani 1 1 d . .
H01H H 0.7119 0.4836 -0.0660 0.030 Uiso 1 1 calc R U
C01H C 0.81778(19) 0.56710(12) 0.00715(9) 0.0227(3) Uani 1 1 d . .
H01I H 0.8466 0.6259 -0.0435 0.027 Uiso 1 1 calc R U
C01I C 0.6975(2) 0.39490(14) 0.06720(11) 0.0272(3) Uani 1 1 d . .
H01J H 0.6442 0.3363 0.0574 0.033 Uiso 1 1 calc R U

loop_
_atom_site_aniso_label
_atom_site_aniso_U_11
_atom_site_aniso_U_22
_atom_site_aniso_U_33
_atom_site_aniso_U_23
_atom_site_aniso_U_13
_atom_site_aniso_U_12
F001 0.0259(4) 0.0183(4) 0.0232(4) -0.0119(3) 0.0016(3) -0.0008(3)
F002 0.0198(4) 0.0203(4) 0.0216(4) -0.0036(3) -0.0007(3) -0.0067(3)
F003 0.0220(4) 0.0242(4) 0.0244(4) -0.0051(3) -0.0095(3) -0.0052(3)
F004 0.0225(4) 0.0191(4) 0.0283(4) -0.0095(3) -0.0073(3) 0.0066(3)
F005 0.0194(4) 0.0192(4) 0.0364(5) -0.0075(4) -0.0071(4) 0.0051(3)
F006 0.0234(4) 0.0221(4) 0.0312(5) -0.0118(4) -0.0049(3) -0.0065(3)
F007 0.0258(4) 0.0287(5) 0.0246(4) -0.0138(4) -0.0093(3) -0.0035(4)
F008 0.0249(4) 0.0268(4) 0.0228(4) -0.0120(4) -0.0104(3) 0.0019(3)
F009 0.0350(5) 0.0326(5) 0.0128(4) -0.0043(3) -0.0025(3) 0.0027(4)
F00A 0.0300(5) 0.0218(4) 0.0273(5) 0.0004(4) 0.0049(4) -0.0077(4)
O00B 0.0250(5) 0.0121(4) 0.0124(4) -0.0017(3) -0.0022(4) -0.0071(4)
O00C 0.0162(4) 0.0186(5) 0.0188(5) -0.0092(4) -0.0067(4) 0.0041(4)
O00D 0.0328(6) 0.0179(5) 0.0121(4) -0.0043(4) -0.0006(4) -0.0079(4)
O00E 0.0161(5) 0.0197(5) 0.0219(5) -0.0098(4) -0.0047(4) 0.0000(4)
O00F 0.0227(5) 0.0230(5) 0.0264(5) -0.0123(4) -0.0097(4) 0.0039(4)
O00G 0.0431(6) 0.0194(5) 0.0152(5) -0.0051(4) -0.0022(4) -0.0072(4)
C00H 0.0150(6) 0.0136(6) 0.0128(6) -0.0029(5) -0.0008(5) 0.0000(5)
C00I 0.0160(6) 0.0120(6) 0.0139(6) -0.0029(5) -0.0005(5) -0.0019(5)
C00J 0.0156(6) 0.0139(6) 0.0093(5) -0.0030(4) -0.0014(4) -0.0020(5)
C00K 0.0185(6) 0.0126(6) 0.0129(6) -0.0022(5) 0.0023(5) -0.0059(5)
C00L 0.0134(6) 0.0113(5) 0.0128(6) -0.0040(4) -0.0003(4) 0.0002(4)
C00M 0.0139(6) 0.0152(6) 0.0125(6) -0.0033(5) -0.0025(4) 0.0012(5)
C00N 0.0141(6) 0.0118(6) 0.0142(6) -0.0046(5) 0.0000(4) -0.0008(4)
C00O 0.0146(6) 0.0153(6) 0.0103(6) -0.0031(5) -0.0019(4) -0.0009(5)
C00P 0.0150(6) 0.0106(5) 0.0139(6) -0.0044(5) -0.0010(4) -0.0008(4)
C00Q 0.0131(6) 0.0120(5) 0.0121(6) -0.0052(4) -0.0014(4) 0.0006(4)
C00R 0.0125(6) 0.0148(6) 0.0155(6) -0.0061(5) -0.0020(5) 0.0031(5)
C00S 0.0182(6) 0.0134(6) 0.0151(6) -0.0051(5) 0.0033(5) -0.0041(5)
C00T 0.0136(6) 0.0136(6) 0.0208(6) -0.0018(5) 0.0011(5) -0.0011(5)
C00U 0.0153(6) 0.0161(6) 0.0105(5) -0.0041(5) -0.0009(4) 0.0002(5)
C00V 0.0158(6) 0.0160(6) 0.0155(6) -0.0039(5) -0.0004(5) -0.0043(5)
C00W 0.0133(6) 0.0149(6) 0.0168(6) -0.0050(5) -0.0006(5) 0.0002(5)
C00X 0.0167(6) 0.0149(6) 0.0125(6) -0.0048(5) -0.0019(5) -0.0002(5)
C00Y 0.0159(6) 0.0136(6) 0.0161(6) -0.0031(5) 0.0001(5) -0.0004(5)
C00Z 0.0161(6) 0.0181(6) 0.0133(6) -0.0044(5) -0.0011(5) -0.0030(5)
C010 0.0166(6) 0.0135(6) 0.0149(6) -0.0036(5) -0.0011(5) -0.0005(5)
C011 0.0154(6) 0.0147(6) 0.0109(6) -0.0030(5) -0.0007(4) -0.0044(5)
C012 0.0163(6) 0.0190(6) 0.0133(6) -0.0074(5) -0.0031(5) 0.0023(5)
C013 0.0178(6) 0.0173(6) 0.0149(6) -0.0050(5) -0.0006(5) -0.0028(5)
C014 0.0161(6) 0.0163(6) 0.0145(6) -0.0014(5) -0.0013(5) -0.0064(5)
C015 0.0134(6) 0.0153(6) 0.0222(7) -0.0088(5) -0.0030(5) 0.0005(5)
C016 0.0162(6) 0.0161(6) 0.0211(7) -0.0029(5) 0.0029(5) -0.0005(5)
C017 0.0155(6) 0.0195(6) 0.0182(6) -0.0096(5) -0.0052(5) 0.0011(5)
C018 0.0196(6) 0.0207(7) 0.0136(6) -0.0053(5) -0.0015(5) 0.0054(5)
C019 0.0245(7) 0.0188(6) 0.0180(6) -0.0090(5) 0.0020(5) -0.0068(5)
C01A 0.0172(6) 0.0236(7) 0.0184(6) -0.0052(5) -0.0049(5) -0.0053(5)
C01B 0.0208(6) 0.0156(6) 0.0154(6) -0.0072(5) -0.0027(5) 0.0046(5)
C01C 0.0265(7) 0.0129(6) 0.0125(6) -0.0019(5) 0.0015(5) -0.0072(5)
C01D 0.0144(6) 0.0212(6) 0.0165(6) -0.0083(5) -0.0039(5) 0.0044(5)
C01E 0.0230(7) 0.0257(7) 0.0180(7) -0.0093(5) -0.0014(5) -0.0111(6)
C01F 0.0266(7) 0.0279(8) 0.0184(7) -0.0081(6) -0.0030(6) -0.0075(6)
C01G 0.0282(8) 0.0338(8) 0.0164(7) -0.0124(6) -0.0088(6) 0.0055(6)
C01H 0.0321(8) 0.0210(7) 0.0133(6) -0.0045(5) -0.0037(5) 0.0062(6)
C01I 0.0288(8) 0.0341(8) 0.0244(8) -0.0146(6) -0.0066(6) -0.0070(6)

loop_
_atom_type_symbol
_atom_type_description
_atom_type_scat_dispersion_real
_atom_type_scat_dispersion_imag
_atom_type_scat_source
C C 0.0033 0.0016 'International Tables Vol C Tables 4.2.6.8 and 6.1.1.4'
H H 0.0000 0.0000 'International Tables Vol C Tables 4.2.6.8 and 6.1.1.4'
O O 0.0106 0.0060 'International Tables Vol C Tables 4.2.6.8 and 6.1.1.4'
F F 0.0171 0.0103 'International Tables Vol C Tables 4.2.6.8 and 6.1.1.4'

loop_
_geom_angle_atom_site_label_1
_geom_angle_atom_site_label_2
_geom_angle_atom_site_label_3
_geom_angle
_geom_angle_site_symmetry_1
_geom_angle_site_symmetry_3
C00N O00B C01C 116.74(10) . .
C00U O00C C01D 115.11(10) . .
C00M C00H C011 171.23(13) . .
C010 C00I C00Q 175.49(13) . .
C00X C00J C00O 118.54(11) . 2_575
C00X C00J C00M 118.24(11) . .
C00O C00J C00M 123.19(11) 2_575 .
C014 C00K C00Y 117.20(12) . .
C014 C00K C01C 122.35(12) . .
C00Y C00K C01C 120.45(12) . .
C00P C00L C00Q 119.57(11) . 2_766
C00P C00L C00N 119.78(11) . .
C00Q C00L C00N 120.63(11) 2_766 .
C00H C00M C00J 176.54(14) . .
O00D C00N O00B 123.08(12) . .
O00D C00N C00L 126.19(12) . .
O00B C00N C00L 110.72(10) . .
C00X C00O C00J 120.01(11) . 2_575
C00X C00O C00U 119.97(11) . .
C00J C00O C00U 120.01(11) 2_575 .
C00L C00P C00Q 122.15(11) . .
C00P C00Q C00L 118.28(11) . 2_766
C00P C00Q C00I 118.16(11) . .
C00L C00Q C00I 123.55(11) 2_766 .
C015 C00R C00W 117.10(12) . .
C015 C00R C01D 120.64(12) . .
C00W C00R C01D 122.26(12) . .
F001 C00S C00T 120.31(12) . .
F001 C00S C00Z 119.65(12) . .
C00T C00S C00Z 120.03(12) . .
F005 C00T C00S 119.24(12) . .
F005 C00T C014 120.88(12) . .
C00S C00T C014 119.88(12) . .
O00E C00U O00C 122.44(11) . .
O00E C00U C00O 125.01(12) . .
O00C C00U C00O 112.55(10) . .
O00F C00V C01A 118.00(12) . .
O00F C00V C011 122.23(11) . .
C01A C00V C011 119.75(12) . .
F002 C00W C017 117.73(11) . .
F002 C00W C00R 120.44(12) . .
C017 C00W C00R 121.82(12) . .
C00O C00X C00J 121.44(11) . .
F004 C00Y C00Z 118.37(12) . .
F004 C00Y C00K 119.43(11) . .
C00Z C00Y C00K 122.20(12) . .
F008 C00Z C00Y 121.49(12) . .
F008 C00Z C00S 119.42(12) . .
C00Y C00Z C00S 119.09(12) . .
C00I C010 C012 172.02(14) . .
C013 C011 C00V 118.96(11) . .
C013 C011 C00H 123.08(12) . .
C00V C011 C00H 117.86(11) . .
C01B C012 C01F 119.27(12) . .
C01B C012 C010 118.40(12) . .
C01F C012 C010 122.33(12) . .
C019 C013 C011 120.77(12) . .
F003 C014 C00T 118.04(12) . .
F003 C014 C00K 120.39(12) . .
C00T C014 C00K 121.56(12) . .
F006 C015 C016 118.48(12) . .
F006 C015 C00R 119.39(12) . .
C016 C015 C00R 122.13(12) . .
F00A C016 C015 120.83(12) . .
F00A C016 C018 119.73(12) . .
C015 C016 C018 119.44(12) . .
F007 C017 C018 119.92(12) . .
F007 C017 C00W 120.57(12) . .
C018 C017 C00W 119.50(12) . .
F009 C018 C017 120.01(12) . .
F009 C018 C016 120.00(13) . .
C017 C018 C016 119.98(12) . .
C013 C019 C01E 119.52(13) . .
C01E C01A C00V 120.22(13) . .
O00G C01B C01H 117.54(13) . .
O00G C01B C012 122.67(12) . .
C01H C01B C012 119.78(13) . .
O00B C01C C00K 106.10(10) . .
O00C C01D C00R 111.93(10) . .
C01A C01E C019 120.76(12) . .
C01I C01F C012 120.39(14) . .
C01H C01G C01I 120.59(13) . .
C01G C01H C01B 120.15(14) . .
C01F C01I C01G 119.81(14) . .

loop_
_geom_bond_atom_site_label_1
_geom_bond_atom_site_label_2
_geom_bond_distance
_geom_bond_site_symmetry_2
F001 C00S 1.3317(14) .
F002 C00W 1.3368(15) .
F003 C014 1.3396(15) .
F004 C00Y 1.3422(15) .
F005 C00T 1.3408(15) .
F006 C015 1.3388(15) .
F007 C017 1.3355(15) .
F008 C00Z 1.3314(15) .
F009 C018 1.3348(15) .
F00A C016 1.3401(16) .
O00B C00N 1.3417(15) .
O00B C01C 1.4505(15) .
O00C C00U 1.3414(15) .
O00C C01D 1.4593(15) .
O00D C00N 1.2062(16) .
O00E C00U 1.2065(15) .
O00F C00V 1.3548(16) .
O00G C01B 1.3548(17) .
C00H C00M 1.1997(18) .
C00H C011 1.4257(17) .
C00I C010 1.1968(18) .
C00I C00Q 1.4258(17) .
C00J C00X 1.4031(17) .
C00J C00O 1.4149(17) 2_575
C00J C00M 1.4283(17) .
C00K C014 1.3842(19) .
C00K C00Y 1.3867(18) .
C00K C01C 1.5012(18) .
C00L C00P 1.3884(17) .
C00L C00Q 1.4153(17) 2_766
C00L C00N 1.4913(17) .
C00O C00X 1.3874(17) .
C00O C00J 1.4149(17) 2_575
C00O C00U 1.4906(17) .
C00P C00Q 1.3986(17) .
C00Q C00L 1.4153(17) 2_766
C00R C015 1.3846(19) .
C00R C00W 1.3874(18) .
C00R C01D 1.5035(18) .
C00S C00T 1.3745(19) .
C00S C00Z 1.3832(18) .
C00T C014 1.3821(19) .
C00V C01A 1.3904(18) .
C00V C011 1.4106(18) .
C00W C017 1.3832(18) .
C00Y C00Z 1.3796(18) .
C010 C012 1.4286(17) .
C011 C013 1.4030(18) .
C012 C01B 1.3990(19) .
C012 C01F 1.4052(19) .
C013 C019 1.3817(18) .
C015 C016 1.3785(19) .
C016 C018 1.382(2) .
C017 C018 1.379(2) .
C019 C01E 1.393(2) .
C01A C01E 1.381(2) .
C01B C01H 1.3947(18) .
C01F C01I 1.381(2) .
C01G C01H 1.380(2) .
C01G C01I 1.390(2) .
